data_2203486
loop_
_publ_author_name
'Sandrock, Paul B.'
'Meyers, Cal Y.'
'Rath, Nigam P.'
'Robinson, Paul D.'

_publ_section_title
;
 Isopropyl 2,4,6-triisopropylphenyl sulfone: an aryl sulfone with
 unusual atom deviations from the aromatic least-squares plane
;
_journal_issue 4
_journal_name_full 'Acta Crystallographica Section E'
_journal_page_first o544
_journal_page_last o546
_journal_paper_doi 10.1107/S1600536804004635
_journal_volume 60
_journal_year 2004
_chemical_formula_iupac 'C18 H30 O2 S1'
_chemical_formula_moiety 'C18 H30 O2 S1'
_chemical_formula_sum 'C18 H30 O2 S'
_chemical_formula_weight 310.49
_chemical_melting_point .393E-305
_chemical_name_systematic
;
2,4,6-Triisopropylphenyl isopropyl sulfone
;
_space_group_IT_number 61
_symmetry_cell_setting orthorhombic
_symmetry_space_group_name_Hall '-P 2ac 2ab'
_symmetry_space_group_name_H-M 'P b c a'
_atom_sites_solution_hydrogens geom
_atom_sites_solution_primary direct
_atom_sites_solution_secondary difmap
_cell_angle_alpha 90.00
_cell_angle_beta 90.00
_cell_angle_gamma 90.00
_cell_formula_units_Z 8
_cell_length_a 17.4705(6)
_cell_length_b 11.5964(4)
_cell_length_c 18.6412(7)
_cell_measurement_reflns_used 7039
_cell_measurement_temperature 295(2)
_cell_measurement_theta_max 25.1
_cell_measurement_theta_min 2.4
_cell_volume 3776.6(2)
_computing_cell_refinement SMART
_computing_data_collection 'SMART (Bruker, 2001)'
_computing_data_reduction 'SAINT (Bruker, 2001)'
_computing_molecular_graphics
;
ORTEP-3 for Windows (Farrugia, 1997) and PLATON (Spek, 2000)
;
_computing_publication_material
;
TEXSAN, SHELXL97 and PLATON (Spek, 2003)
;
_computing_structure_refinement
;
LS in TEXSAN (Molecular Structure Corporation, 1997) and
SHELXL97 (Sheldrick, 1997)
;
_computing_structure_solution 'SIR92 (Burla et al., 1989)'
_diffrn_ambient_temperature 295(2)
_diffrn_measured_fraction_theta_full 0.999
_diffrn_measured_fraction_theta_max 0.999
_diffrn_measurement_device_type 'Bruker SMART CCD area-detector'
_diffrn_measurement_method '\f and \w'
_diffrn_radiation_monochromator graphite
_diffrn_radiation_source 'sealed tube'
_diffrn_radiation_type 'Mo K\a'
_diffrn_radiation_wavelength 0.71073
_diffrn_reflns_av_R_equivalents 0.048
_diffrn_reflns_av_sigmaI/netI 0.018
_diffrn_reflns_limit_h_max 20
_diffrn_reflns_limit_h_min -20
_diffrn_reflns_limit_k_max 13
_diffrn_reflns_limit_k_min -13
_diffrn_reflns_limit_l_max 22
_diffrn_reflns_limit_l_min -22
_diffrn_reflns_number 47817
_diffrn_reflns_theta_full 25.00
_diffrn_reflns_theta_max 25.00
_diffrn_reflns_theta_min 2.19
_diffrn_standards_decay_% <0.1
_diffrn_standards_number 0
_exptl_absorpt_coefficient_mu 0.174
_exptl_absorpt_correction_type none
_exptl_crystal_colour colorless
_exptl_crystal_density_diffrn 1.092
_exptl_crystal_density_meas ?
_exptl_crystal_description rectangular
_exptl_crystal_F_000 1360
_exptl_crystal_size_max 0.44
_exptl_crystal_size_mid 0.31
_exptl_crystal_size_min 0.10
_refine_diff_density_max 0.26
_refine_diff_density_min -0.22
_refine_ls_extinction_method none
_refine_ls_goodness_of_fit_ref 1.021
_refine_ls_hydrogen_treatment constr
_refine_ls_matrix_type full
_refine_ls_number_parameters 198
_refine_ls_number_reflns 3319
_refine_ls_number_restraints 0
_refine_ls_restrained_S_all 1.021
_refine_ls_R_factor_all 0.065
_refine_ls_R_factor_gt 0.047
_refine_ls_shift/su_max 0.000
_refine_ls_shift/su_mean 0.000
_refine_ls_structure_factor_coef Fsqd
_refine_ls_weighting_details 'w=1/[\s^2^(Fo^2^)+(0.0682P)^2^+1.2339P] where P=(Fo^2^+2Fc^2^)/3'
_refine_ls_weighting_scheme calc
_refine_ls_wR_factor_gt 0.125
_refine_ls_wR_factor_ref 0.134
_reflns_number_gt 2530
_reflns_number_total 3319
_reflns_threshold_expression I>2\s(I)
_cod_data_source_file om6220.cif
_cod_data_source_block I
_cod_original_formula_sum 'C18 H30 O2 S1'
_cod_database_code 2203486
_cod_database_fobs_code 2203486

loop_
_symmetry_equiv_pos_as_xyz
'x, y, z'
'x+1/2, -y+1/2, -z'
'-x, y+1/2, -z+1/2'
'-x+1/2, -y, z+1/2'
'-x, -y, -z'
'-x-1/2, y-1/2, z'
'x, -y-1/2, z-1/2'
'x-1/2, y, -z-1/2'

loop_
_atom_site_label
_atom_site_fract_x
_atom_site_fract_y
_atom_site_fract_z
_atom_site_U_iso_or_equiv
_atom_site_adp_type
_atom_site_calc_flag
_atom_site_refinement_flags
_atom_site_occupancy
_atom_site_type_symbol
S1 0.26750(3) 0.18789(4) 0.68743(3) 0.0530(2) Uani d . 1 S
O1 0.29869(9) 0.26676(13) 0.73887(9) 0.0719(5) Uani d . 1 O
O2 0.19212(9) 0.21430(15) 0.66199(9) 0.0729(5) Uani d . 1 O
C1 0.33006(11) 0.17647(16) 0.61105(11) 0.0482(5) Uani d . 1 C
C2 0.40502(12) 0.22266(17) 0.61247(12) 0.0528(5) Uani d . 1 C
C3 0.44467(13) 0.22577(19) 0.54772(13) 0.0620(6) Uani d . 1 C
C4 0.41564(14) 0.18375(19) 0.48372(13) 0.0639(6) Uani d . 1 C
C5 0.34502(14) 0.13205(19) 0.48617(12) 0.0623(6) Uani d . 1 C
C6 0.30062(12) 0.12626(17) 0.54746(11) 0.0543(5) Uani d . 1 C
C7 0.44725(13) 0.2693(2) 0.67762(13) 0.0650(6) Uani d . 1 C
C8 0.46094(18) 0.1940(3) 0.41454(16) 0.0896(9) Uani d . 1 C
C9 0.22496(13) 0.0613(2) 0.54023(13) 0.0647(6) Uani d . 1 C
C10 0.26564(12) 0.04734(18) 0.72788(12) 0.0566(5) Uani d . 1 C
C11 0.21031(17) 0.0509(3) 0.79086(15) 0.0884(8) Uani d . 1 C
C12 0.34410(14) 0.0074(2) 0.74870(16) 0.0807(8) Uani d . 1 C
C13 0.52705(16) 0.2171(3) 0.68480(17) 0.0924(9) Uani d . 1 C
C14 0.45244(18) 0.4007(2) 0.67426(18) 0.0953(9) Uani d . 1 C
C15 0.5264(3) 0.1173(3) 0.4121(2) 0.161(2) Uani d . 1 C
C16 0.4773(2) 0.3159(3) 0.39546(18) 0.1190(13) Uani d . 1 C
C17 0.17231(17) 0.1174(3) 0.48514(17) 0.0927(9) Uani d . 1 C
C18 0.23945(17) -0.0643(2) 0.52107(17) 0.0885(8) Uani d . 1 C
H3 0.4934 0.2579 0.5474 0.074 Uiso calc R 1 H
H5 0.3260 0.0991 0.4443 0.075 Uiso calc R 1 H
H7 0.4179 0.2485 0.7205 0.078 Uiso calc R 1 H
H8 0.4264 0.1661 0.3769 0.107 Uiso calc R 1 H
H9 0.1991 0.0634 0.5869 0.078 Uiso calc R 1 H
H10 0.2453 -0.0070 0.6924 0.068 Uiso calc R 1 H
H11A 0.2065 -0.0245 0.8118 0.133 Uiso calc R 1 H
H11B 0.1608 0.0749 0.7744 0.133 Uiso calc R 1 H
H11C 0.2287 0.1044 0.8261 0.133 Uiso calc R 1 H
H12A 0.3633 0.0551 0.7867 0.121 Uiso calc R 1 H
H12B 0.3776 0.0127 0.7080 0.121 Uiso calc R 1 H
H12C 0.3417 -0.0712 0.7647 0.121 Uiso calc R 1 H
H13A 0.5235 0.1345 0.6831 0.139 Uiso calc R 1 H
H13B 0.5491 0.2402 0.7297 0.139 Uiso calc R 1 H
H13C 0.5587 0.2437 0.6461 0.139 Uiso calc R 1 H
H14A 0.4811 0.4230 0.6326 0.143 Uiso calc R 1 H
H14B 0.4776 0.4289 0.7165 0.143 Uiso calc R 1 H
H14C 0.4019 0.4327 0.6715 0.143 Uiso calc R 1 H
H15A 0.5579 0.1368 0.3716 0.241 Uiso calc R 1 H
H15B 0.5091 0.0391 0.4075 0.241 Uiso calc R 1 H
H15C 0.5556 0.1252 0.4554 0.241 Uiso calc R 1 H
H16A 0.5086 0.3502 0.4320 0.178 Uiso calc R 1 H
H16B 0.4300 0.3577 0.3917 0.178 Uiso calc R 1 H
H16C 0.5038 0.3186 0.3504 0.178 Uiso calc R 1 H
H17A 0.1957 0.1137 0.4386 0.139 Uiso calc R 1 H
H17B 0.1638 0.1965 0.4980 0.139 Uiso calc R 1 H
H17C 0.1243 0.0772 0.4842 0.139 Uiso calc R 1 H
H18A 0.1919 -0.1058 0.5215 0.133 Uiso calc R 1 H
H18B 0.2738 -0.0977 0.5555 0.133 Uiso calc R 1 H
H18C 0.2618 -0.0688 0.4741 0.133 Uiso calc R 1 H

loop_
_atom_site_aniso_label
_atom_site_aniso_U_11
_atom_site_aniso_U_22
_atom_site_aniso_U_33
_atom_site_aniso_U_12
_atom_site_aniso_U_13
_atom_site_aniso_U_23
S1 0.0484(3) 0.0481(3) 0.0625(3) 0.0044(2) 0.0085(2) -0.0013(2)
O1 0.0747(11) 0.0610(9) 0.0800(11) -0.0046(8) 0.0145(9) -0.0197(8)
O2 0.0519(9) 0.0819(11) 0.0848(11) 0.0193(8) 0.0067(8) 0.0055(9)
C1 0.0464(11) 0.0425(11) 0.0558(12) 0.0025(9) 0.0054(9) 0.0055(9)
C2 0.0505(12) 0.0439(11) 0.0639(13) -0.0006(9) 0.0031(10) 0.0052(10)
C3 0.0502(12) 0.0575(13) 0.0782(16) -0.0057(10) 0.0128(11) 0.0092(12)
C4 0.0691(15) 0.0575(13) 0.0650(14) -0.0017(12) 0.0150(12) 0.0024(11)
C5 0.0712(15) 0.0587(13) 0.0569(13) -0.0046(11) 0.0060(11) -0.0030(11)
C6 0.0535(12) 0.0475(12) 0.0619(13) 0.0008(9) 0.0032(10) 0.0030(10)
C7 0.0547(13) 0.0687(15) 0.0715(15) -0.0087(11) 0.0012(11) 0.0005(12)
C8 0.102(2) 0.088(2) 0.0790(18) -0.0102(16) 0.0381(16) -0.0005(15)
C9 0.0605(14) 0.0671(15) 0.0666(14) -0.0122(11) 0.0002(11) -0.0019(11)
C10 0.0567(13) 0.0530(12) 0.0602(13) -0.0026(10) 0.0076(10) 0.0032(10)
C11 0.095(2) 0.088(2) 0.0825(18) 0.0049(16) 0.0356(15) 0.0132(15)
C12 0.0739(17) 0.0729(16) 0.0952(19) 0.0118(13) 0.0002(15) 0.0195(15)
C13 0.0650(17) 0.115(2) 0.098(2) 0.0022(16) -0.0154(15) 0.0072(18)
C14 0.094(2) 0.0752(18) 0.117(2) -0.0159(15) -0.0115(17) -0.0165(17)
C15 0.205(5) 0.113(3) 0.164(4) 0.054(3) 0.118(4) 0.020(3)
C16 0.161(3) 0.106(3) 0.090(2) 0.005(2) 0.043(2) 0.0300(19)
C17 0.0732(17) 0.098(2) 0.106(2) -0.0022(16) -0.0216(16) 0.0008(18)
C18 0.095(2) 0.0620(16) 0.109(2) -0.0218(14) -0.0021(17) 0.0015(15)

loop_
_atom_type_symbol
_atom_type_description
_atom_type_scat_dispersion_real
_atom_type_scat_dispersion_imag
_atom_type_scat_source
C C 0.0033 0.0016 'International Tables Vol C Tables 4.2.6.8 and 6.1.1.4'
O O 0.0106 0.0060 'International Tables Vol C Tables 4.2.6.8 and 6.1.1.4'
S S 0.1246 0.1234 'International Tables Vol C Tables 4.2.6.8 and 6.1.1.4'
H H 0.0000 0.0000 'International Tables Vol C Tables 4.2.6.8 and 6.1.1.4'

loop_
_geom_angle_atom_site_label_1
_geom_angle_atom_site_label_2
_geom_angle_atom_site_label_3
_geom_angle
_geom_angle_publ_flag
O2 S1 O1 115.76(10) no
O2 S1 C10 108.43(10) no
O1 S1 C10 107.77(10) no
O2 S1 C1 108.18(10) no
O1 S1 C1 110.21(10) no
C10 S1 C1 106.04(9) no
C2 C1 C6 120.47(19) yes
C3 C2 C1 117.0(2) yes
C4 C3 C2 123.8(2) yes
C5 C4 C3 117.0(2) yes
C4 C5 C6 123.6(2) yes
C5 C6 C1 117.88(19) yes
C2 C1 S1 121.28(16) no
C6 C1 S1 118.14(15) no
C3 C2 C7 116.22(19) no
C1 C2 C7 126.78(19) no
C5 C4 C8 122.1(2) no
C3 C4 C8 120.9(2) no
C5 C6 C9 115.9(2) no
C1 C6 C9 126.19(19) no
C2 C7 C13 111.9(2) no
C2 C7 C14 110.5(2) no
C13 C7 C14 110.2(2) no
C15 C8 C16 115.1(3) no
C15 C8 C4 113.0(3) no
C16 C8 C4 112.2(2) no
C18 C9 C17 110.5(2) no
C18 C9 C6 110.4(2) no
C17 C9 C6 111.8(2) no
C12 C10 C11 112.9(2) no
C12 C10 S1 111.89(16) no
C11 C10 S1 108.13(16) no
C4 C3 H3 118.1 no
C2 C3 H3 118.1 no
C4 C5 H5 118.2 no
C6 C5 H5 118.2 no
C2 C7 H7 108.0 no
C13 C7 H7 108.0 no
C14 C7 H7 108.0 no
C15 C8 H8 105.1 no
C16 C8 H8 105.1 no
C4 C8 H8 105.1 no
C18 C9 H9 108.0 no
C17 C9 H9 108.0 no
C6 C9 H9 108.0 no
C12 C10 H10 107.9 no
C11 C10 H10 107.9 no
S1 C10 H10 107.9 no
C10 C11 H11A 109.5 no
C10 C11 H11B 109.5 no
H11A C11 H11B 109.5 no
C10 C11 H11C 109.5 no
H11A C11 H11C 109.5 no
H11B C11 H11C 109.5 no
C10 C12 H12A 109.5 no
C10 C12 H12B 109.5 no
H12A C12 H12B 109.5 no
C10 C12 H12C 109.5 no
H12A C12 H12C 109.5 no
H12B C12 H12C 109.5 no
C7 C13 H13A 109.5 no
C7 C13 H13B 109.5 no
H13A C13 H13B 109.5 no
C7 C13 H13C 109.5 no
H13A C13 H13C 109.5 no
H13B C13 H13C 109.5 no
C7 C14 H14A 109.5 no
C7 C14 H14B 109.5 no
H14A C14 H14B 109.5 no
C7 C14 H14C 109.5 no
H14A C14 H14C 109.5 no
H14B C14 H14C 109.5 no
C8 C15 H15A 109.5 no
C8 C15 H15B 109.5 no
H15A C15 H15B 109.5 no
C8 C15 H15C 109.5 no
H15A C15 H15C 109.5 no
H15B C15 H15C 109.5 no
C8 C16 H16A 109.5 no
C8 C16 H16B 109.5 no
H16A C16 H16B 109.5 no
C8 C16 H16C 109.5 no
H16A C16 H16C 109.5 no
H16B C16 H16C 109.5 no
C9 C17 H17A 109.5 no
C9 C17 H17B 109.5 no
H17A C17 H17B 109.5 no
C9 C17 H17C 109.5 no
H17A C17 H17C 109.5 no
H17B C17 H17C 109.5 no
C9 C18 H18A 109.5 no
C9 C18 H18B 109.5 no
H18A C18 H18B 109.5 no
C9 C18 H18C 109.5 no
H18A C18 H18C 109.5 no
H18B C18 H18C 109.5 no

loop_
_geom_bond_atom_site_label_1
_geom_bond_atom_site_label_2
_geom_bond_distance
_geom_bond_publ_flag
S1 O2 1.4328(16) no
S1 O1 1.4328(16) no
S1 C10 1.796(2) no
S1 C1 1.800(2) no
C1 C2 1.415(3) yes
C1 C6 1.417(3) yes
C2 C3 1.392(3) yes
C2 C7 1.520(3) no
C3 C4 1.385(3) yes
C4 C5 1.373(3) yes
C4 C8 1.518(3) no
C5 C6 1.383(3) yes
C6 C9 1.527(3) no
C7 C13 1.526(3) no
C7 C14 1.527(4) no
C8 C15 1.450(4) no
C8 C16 1.486(4) no
C9 C18 1.522(3) no
C9 C17 1.524(4) no
C10 C12 1.498(3) no
C10 C11 1.521(3) no
C3 H3 0.9300 no
C5 H5 0.9300 no
C7 H7 0.9800 no
C8 H8 0.9800 no
C9 H9 0.9800 no
C10 H10 0.9800 no
C11 H11A 0.9600 no
C11 H11B 0.9600 no
C11 H11C 0.9600 no
C12 H12A 0.9600 no
C12 H12B 0.9600 no
C12 H12C 0.9600 no
C13 H13A 0.9600 no
C13 H13B 0.9600 no
C13 H13C 0.9600 no
C14 H14A 0.9600 no
C14 H14B 0.9600 no
C14 H14C 0.9600 no
C15 H15A 0.9600 no
C15 H15B 0.9600 no
C15 H15C 0.9600 no
C16 H16A 0.9600 no
C16 H16B 0.9600 no
C16 H16C 0.9600 no
C17 H17A 0.9600 no
C17 H17B 0.9600 no
C17 H17C 0.9600 no
C18 H18A 0.9600 no
C18 H18B 0.9600 no
C18 H18C 0.9600 no

loop_
_geom_torsion_atom_site_label_1
_geom_torsion_atom_site_label_2
_geom_torsion_atom_site_label_3
_geom_torsion_atom_site_label_4
_geom_torsion
_geom_torsion_publ_flag
O2 S1 C1 C2 139.12(17) no
O1 S1 C1 C2 11.64(19) no
C10 S1 C1 C2 -104.74(17) no
O2 S1 C1 C6 -36.94(18) no
O1 S1 C1 C6 -164.41(15) no
C10 S1 C1 C6 79.21(17) no
C6 C1 C2 C3 5.7(3) no
S1 C1 C2 C3 -170.23(15) no
C6 C1 C2 C7 -174.1(2) no
S1 C1 C2 C7 9.9(3) no
C1 C2 C3 C4 -1.8(3) no
C7 C2 C3 C4 178.0(2) no
C2 C3 C4 C5 -2.9(3) no
C2 C3 C4 C8 177.7(2) no
C3 C4 C5 C6 3.9(3) no
C8 C4 C5 C6 -176.7(2) no
C4 C5 C6 C1 -0.1(3) no
C4 C5 C6 C9 -177.8(2) no
C2 C1 C6 C5 -4.9(3) no
S1 C1 C6 C5 171.22(16) no
C2 C1 C6 C9 172.61(19) no
S1 C1 C6 C9 -11.3(3) no
C3 C2 C7 C13 -50.2(3) no
C1 C2 C7 C13 129.6(2) no
C3 C2 C7 C14 73.0(3) no
C1 C2 C7 C14 -107.2(3) no
C5 C4 C8 C15 -107.5(4) no
C3 C4 C8 C15 71.8(4) no
C5 C4 C8 C16 120.3(3) no
C3 C4 C8 C16 -60.3(4) no
C5 C6 C9 C18 62.2(3) no
C1 C6 C9 C18 -115.3(3) no
C5 C6 C9 C17 -61.3(3) no
C1 C6 C9 C17 121.2(2) no
O2 S1 C10 C12 173.69(17) no
O1 S1 C10 C12 -60.3(2) no
C1 S1 C10 C12 57.7(2) no
O2 S1 C10 C11 -61.3(2) no
O1 S1 C10 C11 64.69(19) no
C1 S1 C10 C11 -177.30(18) no

loop_
_cod_related_entry_id
_cod_related_entry_database
_cod_related_entry_code
1 ChemSpider 21130948
